data_4306046
loop_
_publ_author_name
'Ga\"el Zucchi'
'Olivier Maury'
'Pierre Thu\'ery'
'Michel Ephritikhine'

_publ_contact_author_address
;
      CEA/Saclay, SCM (CNRS URA 331)
      B\^at. 125
      91191 Gif-sur-Yvette
      France
;
_publ_contact_author_email gael.zucchi@cea.fr
_publ_contact_author_fax '33 (0) 1 69 08 66 40'
_publ_contact_author_name 'G. Zucchi'
_publ_contact_author_phone '33 (0) 1 69 08 64 36'
_publ_section_title
;
Structural Diversity in Neodymium Bipyrimidine Compounds with Near Infrared
Luminescence: from Mono- and Binuclear Complexes to Metal-Organic Frameworks
;
_journal_name_full 'Inorganic Chemistry'
_journal_page_first 10398
_journal_page_last 10406
_journal_paper_doi 10.1021/ic800967x
_journal_volume 47
_journal_year 2008
_chemical_formula_sum 'C11 H18 N7 Nd O12'
_chemical_formula_weight 584.56
_space_group_IT_number 14
_symmetry_cell_setting monoclinic
_symmetry_space_group_name_Hall '-P 2yn'
_symmetry_space_group_name_H-M 'P 1 21/n 1'
_atom_sites_solution_hydrogens geom
_atom_sites_solution_primary direct
_atom_sites_solution_secondary difmap
_audit_creation_method SHELXL-97
_cell_angle_alpha 90.00
_cell_angle_beta 105.005(4)
_cell_angle_gamma 90.00
_cell_formula_units_Z 4
_cell_length_a 8.3511(7)
_cell_length_b 15.6224(9)
_cell_length_c 16.0769(13)
_cell_measurement_reflns_used 40482
_cell_measurement_temperature 100(2)
_cell_measurement_theta_max 25.68
_cell_measurement_theta_min 2.93
_cell_volume 2025.9(3)
_computing_cell_refinement 'HKL2000 (Otwinowski & Minor, 1997)'
_computing_data_collection 'COLLECT (Hooft, 1998)'
_computing_data_reduction 'HKL2000 (Otwinowski & Minor, 1997)'
_computing_molecular_graphics 'SHELXTL (Sheldrick, 1999)'
_computing_publication_material 'SHELXTL (Sheldrick, 1999); PLATON (Spek, 2003)'
_computing_structure_refinement 'SHELXL-97 (Sheldrick, 1997)'
_computing_structure_solution 'SHELXS-97 (Sheldrick, 1997)'
_diffrn_ambient_temperature 100(2)
_diffrn_measured_fraction_theta_full 0.998
_diffrn_measured_fraction_theta_max 0.998
_diffrn_measurement_device_type 'Nonius Kappa-CCD area-detector diffractometer'
_diffrn_measurement_method 'two \f and three \w scans with 2\% steps'
_diffrn_radiation_monochromator graphite
_diffrn_radiation_source 'fine-focus sealed tube'
_diffrn_radiation_type MoK\a
_diffrn_radiation_wavelength 0.71073
_diffrn_reflns_av_R_equivalents 0.0278
_diffrn_reflns_av_sigmaI/netI 0.0365
_diffrn_reflns_limit_h_max 10
_diffrn_reflns_limit_h_min -10
_diffrn_reflns_limit_k_max 19
_diffrn_reflns_limit_k_min -19
_diffrn_reflns_limit_l_max 19
_diffrn_reflns_limit_l_min -19
_diffrn_reflns_number 40482
_diffrn_reflns_theta_full 25.68
_diffrn_reflns_theta_max 25.68
_diffrn_reflns_theta_min 2.93
_diffrn_standards_decay_% 0
_diffrn_standards_interval_time 0
_diffrn_standards_number 0
_exptl_absorpt_coefficient_mu 2.639
_exptl_absorpt_correction_T_max 0.710
_exptl_absorpt_correction_T_min 0.576
_exptl_absorpt_correction_type multi-scan
_exptl_absorpt_process_details 'SCALEPACK (Otwinowski & Minor, 1997)'
_exptl_crystal_colour 'translucent light purple'
_exptl_crystal_density_diffrn 1.917
_exptl_crystal_density_method 'not measured'
_exptl_crystal_description parallelepiped
_exptl_crystal_F_000 1156
_exptl_crystal_size_max 0.24
_exptl_crystal_size_mid 0.17
_exptl_crystal_size_min 0.13
_refine_diff_density_max 0.410
_refine_diff_density_min -0.859
_refine_diff_density_rms 0.109
_refine_ls_extinction_method none
_refine_ls_goodness_of_fit_ref 1.045
_refine_ls_hydrogen_treatment constr
_refine_ls_matrix_type full
_refine_ls_number_parameters 283
_refine_ls_number_reflns 3840
_refine_ls_number_restraints 0
_refine_ls_restrained_S_all 1.045
_refine_ls_R_factor_all 0.0321
_refine_ls_R_factor_gt 0.0250
_refine_ls_shift/su_max 0.001
_refine_ls_shift/su_mean 0.000
_refine_ls_structure_factor_coef Fsqd
_refine_ls_weighting_details 'calc w=1/[\s^2^(Fo^2^)+(0.0303P)^2^+0.2119P] where P=(Fo^2^+2Fc^2^)/3'
_refine_ls_weighting_scheme calc
_refine_ls_wR_factor_gt 0.0541
_refine_ls_wR_factor_ref 0.0557
_reflns_number_gt 3350
_reflns_number_total 3840
_reflns_threshold_expression >2sigma(I)
_cod_data_source_file ic800967x_si_002_2.cif
_cod_data_source_block 1.MeOH
_cod_original_sg_symbol_H-M 'P 21/n'
_cod_database_code 4306046

loop_
_symmetry_equiv_pos_as_xyz
'x, y, z'
'-x+1/2, y+1/2, -z+1/2'
'-x, -y, -z'
'x-1/2, -y-1/2, z-1/2'

loop_
_atom_site_label
_atom_site_type_symbol
_atom_site_fract_x
_atom_site_fract_y
_atom_site_fract_z
_atom_site_U_iso_or_equiv
_atom_site_adp_type
_atom_site_occupancy
_atom_site_symmetry_multiplicity
_atom_site_calc_flag
_atom_site_refinement_flags
_atom_site_disorder_assembly
_atom_site_disorder_group
Nd Nd 0.336768(17) 0.760385(9) 0.603079(9) 0.01877(7) Uani 1 1 d . . .
O1 O 0.2805(2) 0.90191(11) 0.66602(11) 0.0245(4) Uani 1 1 d . . .
O2 O 0.5020(2) 0.83627(12) 0.73748(12) 0.0266(5) Uani 1 1 d . . .
O3 O 0.4208(2) 0.95314(12) 0.78985(12) 0.0306(5) Uani 1 1 d . . .
O4 O 0.4953(2) 0.87338(11) 0.54767(11) 0.0240(4) Uani 1 1 d . . .
O5 O 0.6354(3) 0.75718(11) 0.58987(14) 0.0265(5) Uani 1 1 d . . .
O6 O 0.7486(2) 0.86191(12) 0.53578(12) 0.0299(5) Uani 1 1 d . . .
O7 O 0.5256(2) 0.65661(11) 0.70820(11) 0.0243(4) Uani 1 1 d . . .
O8 O 0.3688(2) 0.59699(12) 0.59478(11) 0.0269(5) Uani 1 1 d . . .
O9 O 0.5589(3) 0.52152(12) 0.68294(13) 0.0349(5) Uani 1 1 d . . .
O10 O 0.1938(2) 0.73035(12) 0.71768(12) 0.0242(4) Uani 1 1 d . . .
H10 H 0.2595 0.7219 0.7733 0.029 Uiso 1 1 d R . .
O11 O 0.3307(2) 0.72255(11) 0.45212(11) 0.0239(4) Uani 1 1 d . . .
H11 H 0.3288 0.7721 0.4216 0.029 Uiso 1 1 d R . .
O12 O 0.8208(2) 0.65430(12) 0.83864(12) 0.0278(5) Uani 1 1 d . . .
H12 H 0.7145 0.6431 0.7989 0.033 Uiso 1 1 d R . .
N1 N 0.1131(3) 0.85089(13) 0.48971(13) 0.0190(5) Uani 1 1 d . . .
N2 N 0.0425(3) 0.69161(13) 0.53531(13) 0.0202(5) Uani 1 1 d . . .
N3 N -0.1914(3) 0.68577(14) 0.41360(14) 0.0248(5) Uani 1 1 d . . .
N4 N -0.1190(3) 0.84467(13) 0.36685(13) 0.0206(5) Uani 1 1 d . . .
N5 N 0.4025(3) 0.89879(14) 0.73292(14) 0.0247(5) Uani 1 1 d . . .
N6 N 0.6305(3) 0.83158(14) 0.55725(14) 0.0251(5) Uani 1 1 d . . .
N7 N 0.4874(3) 0.58934(14) 0.66238(14) 0.0248(5) Uani 1 1 d . . .
C1 C -0.0182(3) 0.81139(16) 0.43755(16) 0.0197(6) Uani 1 1 d . . .
C2 C -0.0585(3) 0.72348(17) 0.46299(17) 0.0201(6) Uani 1 1 d . . .
C3 C -0.0037(3) 0.61654(17) 0.56259(18) 0.0265(7) Uani 1 1 d . . .
H3 H 0.0605 0.5927 0.6134 0.032 Uiso 1 1 calc R . .
C4 C -0.1437(3) 0.57384(17) 0.51735(18) 0.0275(7) Uani 1 1 d . . .
H4 H -0.1777 0.5230 0.5376 0.033 Uiso 1 1 calc R . .
C5 C -0.2308(4) 0.60971(17) 0.44091(19) 0.0287(7) Uani 1 1 d . . .
H5 H -0.3206 0.5799 0.4069 0.034 Uiso 1 1 calc R . .
C6 C -0.0894(3) 0.92563(16) 0.34898(17) 0.0223(6) Uani 1 1 d . . .
H6 H -0.1585 0.9513 0.3007 0.027 Uiso 1 1 calc R . .
C7 C 0.0386(3) 0.97260(17) 0.39878(16) 0.0221(6) Uani 1 1 d . . .
H7 H 0.0562 1.0293 0.3860 0.027 Uiso 1 1 calc R . .
C8 C 0.1401(3) 0.93157(16) 0.46895(17) 0.0209(6) Uani 1 1 d . . .
H8 H 0.2304 0.9610 0.5029 0.025 Uiso 1 1 calc R . .
C9 C 0.0440(4) 0.77259(19) 0.7223(2) 0.0302(7) Uani 1 1 d . . .
H9A H 0.0708 0.8254 0.7533 0.045 Uiso 1 1 calc R . .
H9B H -0.0168 0.7364 0.7515 0.045 Uiso 1 1 calc R . .
H9C H -0.0223 0.7843 0.6651 0.045 Uiso 1 1 calc R . .
C10 C 0.3297(4) 0.64418(18) 0.40648(18) 0.0313(7) Uani 1 1 d . . .
H10A H 0.3989 0.6031 0.4434 0.047 Uiso 1 1 calc R . .
H10B H 0.3710 0.6541 0.3569 0.047 Uiso 1 1 calc R . .
H10C H 0.2184 0.6226 0.3884 0.047 Uiso 1 1 calc R . .
C11 C 0.9265(4) 0.58257(19) 0.8377(2) 0.0355(7) Uani 1 1 d . . .
H11A H 1.0321 0.5921 0.8778 0.053 Uiso 1 1 calc R . .
H11B H 0.9415 0.5755 0.7809 0.053 Uiso 1 1 calc R . .
H11C H 0.8768 0.5319 0.8537 0.053 Uiso 1 1 calc R . .

loop_
_atom_site_aniso_label
_atom_site_aniso_U_11
_atom_site_aniso_U_22
_atom_site_aniso_U_33
_atom_site_aniso_U_23
_atom_site_aniso_U_13
_atom_site_aniso_U_12
Nd 0.01936(10) 0.01813(10) 0.01783(10) 0.00003(6) 0.00305(7) 0.00015(6)
O1 0.0251(11) 0.0258(11) 0.0199(10) -0.0003(8) 0.0013(9) 0.0016(8)
O2 0.0261(11) 0.0236(11) 0.0270(11) -0.0038(8) 0.0012(9) 0.0032(9)
O3 0.0423(13) 0.0238(11) 0.0255(11) -0.0067(9) 0.0087(9) -0.0034(9)
O4 0.0203(10) 0.0225(10) 0.0285(11) -0.0003(8) 0.0049(9) 0.0026(8)
O5 0.0233(11) 0.0257(11) 0.0314(12) 0.0067(8) 0.0088(9) 0.0026(8)
O6 0.0241(11) 0.0337(12) 0.0342(12) -0.0004(9) 0.0120(9) -0.0061(9)
O7 0.0281(11) 0.0211(10) 0.0210(10) -0.0015(8) 0.0014(8) 0.0021(8)
O8 0.0298(11) 0.0223(11) 0.0232(11) 0.0004(8) -0.0031(9) 0.0023(8)
O9 0.0425(13) 0.0221(11) 0.0344(12) 0.0007(9) -0.0003(10) 0.0110(9)
O10 0.0228(11) 0.0316(11) 0.0173(10) 0.0031(8) 0.0039(8) 0.0020(8)
O11 0.0352(12) 0.0169(9) 0.0200(10) -0.0003(8) 0.0082(9) 0.0013(8)
O12 0.0261(11) 0.0294(11) 0.0259(11) -0.0047(9) 0.0031(9) 0.0013(8)
N1 0.0203(12) 0.0184(12) 0.0177(11) -0.0008(9) 0.0038(10) 0.0015(9)
N2 0.0214(12) 0.0195(12) 0.0203(12) -0.0004(9) 0.0063(10) -0.0005(9)
N3 0.0247(13) 0.0237(13) 0.0235(13) -0.0034(10) 0.0017(10) -0.0030(10)
N4 0.0233(13) 0.0204(12) 0.0179(12) -0.0012(9) 0.0048(10) 0.0021(10)
N5 0.0293(14) 0.0227(13) 0.0220(13) -0.0004(10) 0.0067(11) -0.0033(11)
N6 0.0257(14) 0.0278(14) 0.0204(12) -0.0038(10) 0.0034(11) -0.0045(11)
N7 0.0279(14) 0.0217(13) 0.0245(13) 0.0001(10) 0.0060(11) 0.0012(10)
C1 0.0196(14) 0.0209(14) 0.0195(14) -0.0019(11) 0.0069(12) 0.0004(11)
C2 0.0224(15) 0.0199(14) 0.0187(14) -0.0008(11) 0.0064(12) 0.0014(12)
C3 0.0297(17) 0.0225(15) 0.0268(16) 0.0028(12) 0.0062(13) -0.0009(12)
C4 0.0267(16) 0.0224(15) 0.0337(17) 0.0008(12) 0.0083(13) -0.0046(12)
C5 0.0262(16) 0.0222(15) 0.0350(17) -0.0047(13) 0.0029(13) -0.0050(12)
C6 0.0272(16) 0.0223(15) 0.0186(14) 0.0012(11) 0.0082(12) 0.0058(12)
C7 0.0251(15) 0.0166(14) 0.0253(15) 0.0011(11) 0.0077(12) 0.0042(11)
C8 0.0200(15) 0.0196(14) 0.0238(14) -0.0029(11) 0.0068(12) -0.0008(11)
C9 0.0221(16) 0.0412(18) 0.0272(16) 0.0026(14) 0.0063(13) 0.0034(13)
C10 0.0419(19) 0.0271(16) 0.0252(16) -0.0018(13) 0.0091(14) 0.0013(14)
C11 0.0348(18) 0.0363(18) 0.0345(18) -0.0030(14) 0.0072(15) 0.0077(14)

loop_
_atom_type_symbol
_atom_type_description
_atom_type_scat_dispersion_real
_atom_type_scat_dispersion_imag
_atom_type_scat_source
C C 0.0033 0.0016 'International Tables Vol C Tables 4.2.6.8 and 6.1.1.4'
H H 0.0000 0.0000 'International Tables Vol C Tables 4.2.6.8 and 6.1.1.4'
N N 0.0061 0.0033 'International Tables Vol C Tables 4.2.6.8 and 6.1.1.4'
O O 0.0106 0.0060 'International Tables Vol C Tables 4.2.6.8 and 6.1.1.4'
Nd Nd -0.1943 3.0179 'International Tables Vol C Tables 4.2.6.8 and 6.1.1.4'

loop_
_geom_angle_atom_site_label_1
_geom_angle_atom_site_label_2
_geom_angle_atom_site_label_3
_geom_angle
_geom_angle_site_symmetry_1
_geom_angle_site_symmetry_3
_geom_angle_publ_flag
O10 Nd O11 141.86(6) . . ?
O10 Nd O4 142.77(6) . . ?
O11 Nd O4 72.51(6) . . ?
O10 Nd O1 72.15(6) . . ?
O11 Nd O1 129.82(6) . . ?
O4 Nd O1 72.29(6) . . ?
O10 Nd O2 73.54(6) . . ?
O11 Nd O2 144.29(6) . . ?
O4 Nd O2 75.67(6) . . ?
O1 Nd O2 50.67(6) . . ?
O10 Nd O5 136.35(6) . . ?
O11 Nd O5 71.83(7) . . ?
O4 Nd O5 50.78(6) . . ?
O1 Nd O5 109.69(6) . . ?
O2 Nd O5 75.69(6) . . ?
O10 Nd O7 73.97(6) . . ?
O11 Nd O7 110.27(6) . . ?
O4 Nd O7 112.83(6) . . ?
O1 Nd O7 115.80(6) . . ?
O2 Nd O7 68.19(6) . . ?
O5 Nd O7 66.19(6) . . ?
O10 Nd O8 85.84(6) . . ?
O11 Nd O8 71.92(6) . . ?
O4 Nd O8 127.52(6) . . ?
O1 Nd O8 157.16(6) . . ?
O2 Nd O8 117.83(6) . . ?
O5 Nd O8 81.93(6) . . ?
O7 Nd O8 49.72(5) . . ?
O10 Nd N2 69.84(6) . . ?
O11 Nd N2 73.69(6) . . ?
O4 Nd N2 131.31(6) . . ?
O1 Nd N2 105.74(6) . . ?
O2 Nd N2 141.57(7) . . ?
O5 Nd N2 141.25(7) . . ?
O7 Nd N2 111.20(6) . . ?
O8 Nd N2 70.95(6) . . ?
O10 Nd N1 102.83(6) . . ?
O11 Nd N1 67.87(6) . . ?
O4 Nd N1 73.93(6) . . ?
O1 Nd N1 68.78(6) . . ?
O2 Nd N1 117.83(6) . . ?
O5 Nd N1 118.77(6) . . ?
O7 Nd N1 172.47(6) . . ?
O8 Nd N1 123.83(6) . . ?
N2 Nd N1 61.31(6) . . ?
N5 O1 Nd 96.52(14) . . ?
N5 O2 Nd 96.12(14) . . ?
N6 O4 Nd 97.39(14) . . ?
N6 O5 Nd 95.07(15) . . ?
N7 O7 Nd 96.94(14) . . ?
N7 O8 Nd 96.73(14) . . ?
C9 O10 Nd 122.98(16) . . ?
C10 O11 Nd 134.62(16) . . ?
C8 N1 C1 116.1(2) . . ?
C8 N1 Nd 122.61(17) . . ?
C1 N1 Nd 119.92(16) . . ?
C2 N2 C3 115.9(2) . . ?
C2 N2 Nd 120.95(17) . . ?
C3 N2 Nd 122.34(17) . . ?
C2 N3 C5 116.0(2) . . ?
C1 N4 C6 116.3(2) . . ?
O3 N5 O2 122.3(2) . . ?
O3 N5 O1 121.3(2) . . ?
O2 N5 O1 116.4(2) . . ?
O6 N6 O5 121.9(2) . . ?
O6 N6 O4 121.3(2) . . ?
O5 N6 O4 116.7(2) . . ?
O9 N7 O8 122.1(2) . . ?
O9 N7 O7 121.9(2) . . ?
O8 N7 O7 116.0(2) . . ?
N4 C1 N1 125.8(2) . . ?
N4 C1 C2 117.0(2) . . ?
N1 C1 C2 117.1(2) . . ?
N3 C2 N2 126.5(2) . . ?
N3 C2 C1 117.2(2) . . ?
N2 C2 C1 116.2(2) . . ?
N2 C3 C4 121.8(3) . . ?
C5 C4 C3 117.0(3) . . ?
N3 C5 C4 122.5(3) . . ?
N4 C6 C7 122.8(2) . . ?
C6 C7 C8 116.7(2) . . ?
N1 C8 C7 122.2(2) . . ?

loop_
_geom_bond_atom_site_label_1
_geom_bond_atom_site_label_2
_geom_bond_distance
_geom_bond_site_symmetry_2
_geom_bond_publ_flag
Nd O10 2.4856(19) . ?
Nd O11 2.4855(18) . ?
Nd O4 2.5047(18) . ?
Nd O1 2.5256(18) . ?
Nd O2 2.5366(18) . ?
Nd O5 2.557(2) . ?
Nd O7 2.5673(17) . ?
Nd O8 2.5737(19) . ?
Nd N2 2.645(2) . ?
Nd N1 2.655(2) . ?
O1 N5 1.277(3) . ?
O2 N5 1.272(3) . ?
O3 N5 1.229(3) . ?
O4 N6 1.278(3) . ?
O5 N6 1.271(3) . ?
O6 N6 1.222(3) . ?
O7 N7 1.276(3) . ?
O8 N7 1.272(3) . ?
O9 N7 1.219(3) . ?
O10 C9 1.433(3) . ?
O11 C10 1.426(3) . ?
O12 C11 1.429(3) . ?
N1 C8 1.338(3) . ?
N1 C1 1.346(3) . ?
N2 C2 1.343(3) . ?
N2 C3 1.343(3) . ?
N3 C2 1.324(3) . ?
N3 C5 1.337(3) . ?
N4 C1 1.332(3) . ?
N4 C6 1.334(3) . ?
C1 C2 1.496(4) . ?
C3 C4 1.378(4) . ?
C4 C5 1.375(4) . ?
C6 C7 1.371(4) . ?
C7 C8 1.381(3) . ?

loop_
_geom_hbond_atom_site_label_D
_geom_hbond_atom_site_label_H
_geom_hbond_atom_site_label_A
_geom_hbond_distance_DH
_geom_hbond_distance_HA
_geom_hbond_distance_DA
_geom_hbond_angle_DHA
_geom_hbond_site_symmetry_A
O10 H10 N4 0.93 1.89 2.762(3) 154.7 4_676
O11 H11 O12 0.91 1.75 2.638(3) 163.2 4_575
O12 H12 O7 0.97 1.86 2.793(3) 160.8 .
